data_7046176
loop_
_publ_author_name
'Li, Cheng-An'
'Ji, Wei'
'Qu, Jian'
'Jing, Su'
'Gao, Fei'
'Zhu, Dun-Ru'

_publ_section_title
;
 A PEG/copper(i) halide cluster as an eco-friendly catalytic system for
 C-N bond formation.
;
_journal_issue 22
_journal_name_full 'Dalton transactions (Cambridge, England : 2003)'
_journal_page_first 7463
_journal_page_last 7470
_journal_paper_doi 10.1039/c8dt01310a
_journal_volume 47
_journal_year 2018
_chemical_formula_sum 'C28 H26 Fe2 Te2'
_chemical_formula_weight 729.39
_space_group_crystal_system monoclinic
_space_group_IT_number 15
_space_group_name_Hall '-C 2yc'
_space_group_name_H-M_alt 'C 1 2/c 1'
_symmetry_space_group_name_Hall '-C 2yc'
_symmetry_space_group_name_H-M 'C 1 2/c 1'
_atom_sites_solution_hydrogens mixed
_audit_creation_method SHELXL-2014/7
_audit_update_record
;
2018-02-11 deposited with the CCDC.
2018-04-30 downloaded from the CCDC.
;
_cell_angle_alpha 90
_cell_angle_beta 102.440(2)
_cell_angle_gamma 90
_cell_formula_units_Z 4
_cell_length_a 20.7280(14)
_cell_length_b 7.4755(5)
_cell_length_c 17.1801(10)
_cell_measurement_reflns_used 9961
_cell_measurement_temperature 293(2)
_cell_measurement_theta_max 27.49
_cell_measurement_theta_min 3.47
_cell_volume 2599.6(3)
_computing_cell_refinement 'SAINT (Bruker, 2005)'
_computing_data_collection 'APEX2 (Bruker, 2005)'
_computing_data_reduction SAINT
_computing_molecular_graphics SHELXTL
_computing_publication_material SHELXTL
_computing_structure_refinement 'SHELXL-2014/7 (Sheldrick, 2014)'
_diffrn_ambient_temperature 293(2)
_diffrn_measured_fraction_theta_full 0.981
_diffrn_measured_fraction_theta_max 0.984
_diffrn_measurement_device_type 'CCD area detector'
_diffrn_measurement_method 'phi and omega scans'
_diffrn_radiation_type MoK\a
_diffrn_radiation_wavelength 0.71073
_diffrn_reflns_av_R_equivalents 0.0189
_diffrn_reflns_av_unetI/netI 0.0149
_diffrn_reflns_Laue_measured_fraction_full 0.981
_diffrn_reflns_Laue_measured_fraction_max 0.984
_diffrn_reflns_limit_h_max 26
_diffrn_reflns_limit_h_min -26
_diffrn_reflns_limit_k_max 9
_diffrn_reflns_limit_k_min -9
_diffrn_reflns_limit_l_max 22
_diffrn_reflns_limit_l_min -20
_diffrn_reflns_number 14137
_diffrn_reflns_point_group_measured_fraction_full 0.981
_diffrn_reflns_point_group_measured_fraction_max 0.984
_diffrn_reflns_theta_full 25.242
_diffrn_reflns_theta_max 27.504
_diffrn_reflns_theta_min 3.472
_diffrn_source 'sealed tube'
_exptl_absorpt_coefficient_mu 3.329
_exptl_absorpt_correction_T_max 27.117
_exptl_absorpt_correction_T_min 6.178
_exptl_absorpt_correction_type multi-scan
_exptl_absorpt_process_details '(SADABS; Sheldrick, 2003)'
_exptl_crystal_colour brown
_exptl_crystal_density_diffrn 1.864
_exptl_crystal_density_method 'not measured'
_exptl_crystal_description flake
_exptl_crystal_F_000 1400
_exptl_crystal_size_max 0.500
_exptl_crystal_size_mid 0.300
_exptl_crystal_size_min 0.070
_refine_diff_density_max 0.427
_refine_diff_density_min -0.592
_refine_diff_density_rms 0.071
_refine_ls_extinction_method none
_refine_ls_goodness_of_fit_ref 1.167
_refine_ls_hydrogen_treatment constr
_refine_ls_matrix_type full
_refine_ls_number_parameters 145
_refine_ls_number_reflns 2951
_refine_ls_number_restraints 0
_refine_ls_restrained_S_all 1.167
_refine_ls_R_factor_all 0.0232
_refine_ls_R_factor_gt 0.0205
_refine_ls_shift/su_max 0.001
_refine_ls_shift/su_mean 0.000
_refine_ls_structure_factor_coef Fsqd
_refine_ls_weighting_details 'w=1/[\s^2^(Fo^2^)+(0.0265P)^2^+2.1694P] where P=(Fo^2^+2Fc^2^)/3'
_refine_ls_weighting_scheme calc
_refine_ls_wR_factor_gt 0.0598
_refine_ls_wR_factor_ref 0.0612
_reflns_Friedel_coverage 0.000
_reflns_number_gt 2701
_reflns_number_total 2951
_reflns_threshold_expression 'I > 2\s(I)'
_cod_data_source_file c8dt01310a2.cif
_cod_data_source_block lcal4-1
_cod_depositor_comments 'Adding full bibliography for 7046173--7046179.cif.'
_cod_database_code 7046176
_shelx_shelxl_version_number 2014/7
_shelx_space_group_comment
;
The symmetry employed for this shelxl refinement is uniquely defined
by the following loop, which should always be used as a source of
symmetry information in preference to the above space-group names.
They are only intended as comments.
;
_shelx_estimated_absorpt_t_min 0.287
_shelx_estimated_absorpt_t_max 0.800

loop_
_space_group_symop_operation_xyz
'x, y, z'
'-x, y, -z+1/2'
'x+1/2, y+1/2, z'
'-x+1/2, y+1/2, -z+1/2'
'-x, -y, -z'
'x, -y, z-1/2'
'-x+1/2, -y+1/2, -z'
'x+1/2, -y+1/2, z-1/2'

loop_
_atom_site_label
_atom_site_type_symbol
_atom_site_fract_x
_atom_site_fract_y
_atom_site_fract_z
_atom_site_U_iso_or_equiv
_atom_site_adp_type
_atom_site_occupancy
_atom_site_site_symmetry_order
_atom_site_calc_flag
_atom_site_refinement_flags_posn
_atom_site_refinement_flags_adp
Te1 Te 0.13595(2) 0.89254(2) 0.10910(2) 0.05942(8) Uani 1 1 d . .
Fe1 Fe 0.13332(2) 0.78579(5) 0.31549(2) 0.04556(10) Uani 1 1 d . .
C1 C 0.13564(12) 0.7130(3) 0.20216(14) 0.0492(5) Uani 1 1 d . .
C2 C 0.07819(12) 0.6428(3) 0.22406(15) 0.0497(5) Uani 1 1 d . .
H2A H 0.0325 0.6689 0.1972 0.060 Uiso 1 1 d R U
C3 C 0.09832(15) 0.5313(3) 0.29096(17) 0.0614(6) Uani 1 1 d . .
H3A H 0.0689 0.4664 0.3188 0.074 Uiso 1 1 d R U
C4 C 0.16816(16) 0.5317(4) 0.31156(18) 0.0700(8) Uani 1 1 d . .
H4A H 0.1956 0.4671 0.3563 0.084 Uiso 1 1 d R U
C5 C 0.19163(14) 0.6431(4) 0.25727(17) 0.0643(7) Uani 1 1 d . .
H5A H 0.2381 0.6680 0.2575 0.077 Uiso 1 1 d R U
C6 C 0.1342(3) 1.0564(5) 0.3217(2) 0.0926(13) Uani 1 1 d . .
H6A H 0.1363 1.1385 0.2778 0.111 Uiso 1 1 d R U
C7 C 0.07771(19) 0.9924(4) 0.34102(19) 0.0772(9) Uani 1 1 d . .
H7A H 0.0324 1.0195 0.3131 0.093 Uiso 1 1 d R U
C8 C 0.09490(19) 0.8812(4) 0.40647(19) 0.0727(9) Uani 1 1 d . .
H8A H 0.0642 0.8164 0.4324 0.087 Uiso 1 1 d R U
C9 C 0.1633(2) 0.8758(6) 0.4286(2) 0.0963(13) Uani 1 1 d . .
H9A H 0.1895 0.8094 0.4736 0.116 Uiso 1 1 d R U
C10 C 0.1869(2) 0.9899(7) 0.3740(3) 0.1095(17) Uani 1 1 d . .
H10A H 0.2336 1.0136 0.3749 0.131 Uiso 1 1 d R U
C11 C 0.12495(14) 0.6867(4) 0.01799(15) 0.0581(6) Uani 1 1 d . .
H11A H 0.1278 0.7413 -0.0324 0.070 Uiso 1 1 calc R U
H11B H 0.1610 0.6019 0.0321 0.070 Uiso 1 1 calc R U
C12 C 0.06086(13) 0.5894(3) 0.00826(13) 0.0497(5) Uani 1 1 d . .
C13 C 0.00411(14) 0.6548(3) -0.04223(14) 0.0537(5) Uani 1 1 d . .
H13A H 0.0063 0.7595 -0.0708 0.064 Uiso 1 1 calc R U
C14 C 0.05526(14) 0.4340(3) 0.05037(14) 0.0541(6) Uani 1 1 d . .
H14A H 0.0924 0.3885 0.0849 0.065 Uiso 1 1 calc R U

loop_
_atom_site_aniso_label
_atom_site_aniso_U_11
_atom_site_aniso_U_22
_atom_site_aniso_U_33
_atom_site_aniso_U_23
_atom_site_aniso_U_13
_atom_site_aniso_U_12
Te1 0.06798(13) 0.06462(13) 0.04566(11) -0.00234(7) 0.01224(8) -0.01900(8)
Fe1 0.04440(18) 0.05372(19) 0.04044(17) 0.00204(13) 0.01334(13) 0.00017(13)
C1 0.0475(12) 0.0587(13) 0.0441(11) -0.0033(10) 0.0156(9) 0.0014(10)
C2 0.0496(12) 0.0482(12) 0.0537(13) -0.0063(10) 0.0167(10) -0.0035(10)
C3 0.0744(17) 0.0460(13) 0.0701(16) 0.0042(12) 0.0295(14) 0.0033(12)
C4 0.0758(19) 0.0701(17) 0.0668(16) 0.0117(14) 0.0210(14) 0.0283(15)
C5 0.0490(14) 0.0889(19) 0.0577(15) -0.0004(14) 0.0178(11) 0.0167(13)
C6 0.159(4) 0.0602(18) 0.067(2) -0.0127(16) 0.043(2) -0.029(2)
C7 0.091(2) 0.0687(18) 0.0671(17) -0.0207(15) 0.0069(16) 0.0207(17)
C8 0.097(2) 0.0719(19) 0.0622(17) -0.0129(14) 0.0454(17) -0.0113(16)
C9 0.110(3) 0.121(3) 0.0471(16) -0.0178(18) -0.0093(18) 0.028(2)
C10 0.088(3) 0.148(4) 0.103(3) -0.066(3) 0.043(2) -0.059(3)
C11 0.0623(15) 0.0707(16) 0.0449(12) -0.0032(11) 0.0194(11) -0.0035(13)
C12 0.0601(14) 0.0545(13) 0.0361(10) -0.0071(9) 0.0137(10) -0.0006(10)
C13 0.0705(15) 0.0509(12) 0.0401(11) 0.0016(10) 0.0127(11) -0.0015(11)
C14 0.0609(14) 0.0573(13) 0.0415(11) -0.0018(10) 0.0056(10) 0.0053(11)

loop_
_atom_type_symbol
_atom_type_description
_atom_type_scat_dispersion_real
_atom_type_scat_dispersion_imag
_atom_type_scat_source
C C 0.0033 0.0016 'International Tables Vol C Tables 4.2.6.8 and 6.1.1.4'
H H 0.0000 0.0000 'International Tables Vol C Tables 4.2.6.8 and 6.1.1.4'
Fe Fe 0.3463 0.8444 'International Tables Vol C Tables 4.2.6.8 and 6.1.1.4'
Te Te -0.5308 1.6751 'International Tables Vol C Tables 4.2.6.8 and 6.1.1.4'

loop_
_geom_angle_atom_site_label_1
_geom_angle_atom_site_label_2
_geom_angle_atom_site_label_3
_geom_angle
_geom_angle_site_symmetry_1
C1 Te1 C11 94.56(10) .
C10 Fe1 C9 41.40(19) .
C10 Fe1 C6 39.0(2) .
C9 Fe1 C6 67.67(16) .
C10 Fe1 C5 108.65(15) .
C9 Fe1 C5 123.78(15) .
C6 Fe1 C5 123.45(15) .
C10 Fe1 C8 67.47(14) .
C9 Fe1 C8 40.00(16) .
C6 Fe1 C8 67.00(13) .
C5 Fe1 C8 159.71(14) .
C10 Fe1 C7 66.14(18) .
C9 Fe1 C7 67.08(15) .
C6 Fe1 C7 39.48(17) .
C5 Fe1 C7 158.75(14) .
C8 Fe1 C7 39.78(14) .
C10 Fe1 C1 123.65(14) .
C9 Fe1 C1 160.63(16) .
C6 Fe1 C1 108.40(12) .
C5 Fe1 C1 41.20(10) .
C8 Fe1 C1 157.79(13) .
C7 Fe1 C1 122.83(12) .
C10 Fe1 C2 159.48(19) .
C9 Fe1 C2 157.07(16) .
C6 Fe1 C2 124.19(15) .
C5 Fe1 C2 68.81(11) .
C8 Fe1 C2 122.05(13) .
C7 Fe1 C2 108.40(12) .
C1 Fe1 C2 40.99(9) .
C10 Fe1 C4 124.0(2) .
C9 Fe1 C4 107.71(15) .
C6 Fe1 C4 158.93(18) .
C5 Fe1 C4 40.64(12) .
C8 Fe1 C4 123.61(13) .
C7 Fe1 C4 159.64(15) .
C1 Fe1 C4 68.73(11) .
C2 Fe1 C4 68.23(12) .
C10 Fe1 C3 159.3(2) .
C9 Fe1 C3 121.92(16) .
C6 Fe1 C3 159.64(18) .
C5 Fe1 C3 68.43(12) .
C8 Fe1 C3 107.74(12) .
C7 Fe1 C3 123.97(14) .
C1 Fe1 C3 68.56(10) .
C2 Fe1 C3 40.36(11) .
C4 Fe1 C3 40.50(13) .
C2 C1 C5 107.2(2) .
C2 C1 Fe1 69.62(13) .
C5 C1 Fe1 69.31(14) .
C2 C1 Te1 125.43(18) .
C5 C1 Te1 127.32(19) .
Fe1 C1 Te1 124.49(12) .
C3 C2 C1 108.4(2) .
C3 C2 Fe1 70.28(16) .
C1 C2 Fe1 69.39(14) .
C3 C2 H2A 126.0 .
C1 C2 H2A 125.5 .
Fe1 C2 H2A 125.7 .
C2 C3 C4 108.1(2) .
C2 C3 Fe1 69.36(14) .
C4 C3 Fe1 69.41(18) .
C2 C3 H3A 125.8 .
C4 C3 H3A 126.1 .
Fe1 C3 H3A 126.1 .
C5 C4 C3 108.4(2) .
C5 C4 Fe1 69.36(17) .
C3 C4 Fe1 70.09(16) .
C5 C4 H4A 125.8 .
C3 C4 H4A 125.8 .
Fe1 C4 H4A 125.7 .
C4 C5 C1 107.9(2) .
C4 C5 Fe1 70.00(16) .
C1 C5 Fe1 69.49(14) .
C4 C5 H5A 126.0 .
C1 C5 H5A 126.2 .
Fe1 C5 H5A 126.0 .
C10 C6 C7 108.7(3) .
C10 C6 Fe1 70.4(3) .
C7 C6 Fe1 70.47(19) .
C10 C6 H6A 125.3 .
C7 C6 H6A 125.9 .
Fe1 C6 H6A 125.9 .
C6 C7 C8 108.9(3) .
C6 C7 Fe1 70.1(2) .
C8 C7 Fe1 70.09(17) .
C6 C7 H7A 126.1 .
C8 C7 H7A 125.1 .
Fe1 C7 H7A 125.5 .
C7 C8 C9 108.0(3) .
C7 C8 Fe1 70.12(17) .
C9 C8 Fe1 69.71(19) .
C7 C8 H8A 126.0 .
C9 C8 H8A 125.9 .
Fe1 C8 H8A 125.2 .
C8 C9 C10 106.1(3) .
C8 C9 Fe1 70.29(18) .
C10 C9 Fe1 69.29(19) .
C8 C9 H9A 126.2 .
C10 C9 H9A 127.6 .
Fe1 C9 H9A 126.4 .
C6 C10 C9 108.3(3) .
C6 C10 Fe1 70.6(2) .
C9 C10 Fe1 69.3(2) .
C6 C10 H10A 126.7 .
C9 C10 H10A 125.1 .
Fe1 C10 H10A 125.4 .
C12 C11 Te1 112.26(16) .
C12 C11 H11A 109.2 .
Te1 C11 H11A 109.2 .
C12 C11 H11B 109.2 .
Te1 C11 H11B 109.2 .
H11A C11 H11B 107.9 .
C14 C12 C13 117.7(2) .
C14 C12 C11 121.5(2) .
C13 C12 C11 120.8(2) .
C14 C13 C12 120.7(2) 5_565
C14 C13 H13A 119.6 5_565
C12 C13 H13A 119.6 .
C13 C14 C12 121.6(2) 5_565
C13 C14 H14A 119.2 5_565
C12 C14 H14A 119.2 .

loop_
_geom_bond_atom_site_label_1
_geom_bond_atom_site_label_2
_geom_bond_distance
_geom_bond_site_symmetry_2
Te1 C1 2.088(2) .
Te1 C11 2.172(3) .
Fe1 C10 2.022(4) .
Fe1 C9 2.023(3) .
Fe1 C6 2.026(4) .
Fe1 C5 2.030(3) .
Fe1 C8 2.030(3) .
Fe1 C7 2.031(3) .
Fe1 C1 2.032(2) .
Fe1 C2 2.035(2) .
Fe1 C4 2.038(3) .
Fe1 C3 2.047(3) .
C1 C2 1.424(3) .
C1 C5 1.429(4) .
C2 C3 1.408(4) .
C2 H2A 0.9799 .
C3 C4 1.414(4) .
C3 H3A 0.9801 .
C4 C5 1.413(4) .
C4 H4A 0.9799 .
C5 H5A 0.9801 .
C6 C10 1.351(7) .
C6 C7 1.370(6) .
C6 H6A 0.9800 .
C7 C8 1.382(5) .
C7 H7A 0.9800 .
C8 C9 1.386(6) .
C8 H8A 0.9801 .
C9 C10 1.430(6) .
C9 H9A 0.9801 .
C10 H10A 0.9801 .
C11 C12 1.492(4) .
C11 H11A 0.9700 .
C11 H11B 0.9700 .
C12 C14 1.387(3) .
C12 C13 1.391(4) .
C13 C14 1.379(4) 5_565
C13 H13A 0.9300 .
C14 C13 1.379(4) 5_565
C14 H14A 0.9300 .

loop_
_geom_torsion_atom_site_label_1
_geom_torsion_atom_site_label_2
_geom_torsion_atom_site_label_3
_geom_torsion_atom_site_label_4
_geom_torsion
_geom_torsion_site_symmetry_4
C5 C1 C2 C3 -0.3(3) .
Fe1 C1 C2 C3 -59.65(18) .
Te1 C1 C2 C3 -178.13(17) .
C5 C1 C2 Fe1 59.35(18) .
Te1 C1 C2 Fe1 -118.49(18) .
C1 C2 C3 C4 0.3(3) .
Fe1 C2 C3 C4 -58.8(2) .
C1 C2 C3 Fe1 59.10(17) .
C2 C3 C4 C5 -0.2(3) .
Fe1 C3 C4 C5 -59.0(2) .
C2 C3 C4 Fe1 58.75(18) .
C3 C4 C5 C1 0.0(3) .
Fe1 C4 C5 C1 -59.4(2) .
C3 C4 C5 Fe1 59.4(2) .
C2 C1 C5 C4 0.2(3) .
Fe1 C1 C5 C4 59.7(2) .
Te1 C1 C5 C4 177.9(2) .
C2 C1 C5 Fe1 -59.55(17) .
Te1 C1 C5 Fe1 118.24(19) .
C10 C6 C7 C8 -0.7(4) .
Fe1 C6 C7 C8 59.5(2) .
C10 C6 C7 Fe1 -60.2(3) .
C6 C7 C8 C9 0.1(4) .
Fe1 C7 C8 C9 59.6(2) .
C6 C7 C8 Fe1 -59.5(2) .
C7 C8 C9 C10 0.5(4) .
Fe1 C8 C9 C10 60.4(2) .
C7 C8 C9 Fe1 -59.9(2) .
C7 C6 C10 C9 1.0(4) .
Fe1 C6 C10 C9 -59.3(3) .
C7 C6 C10 Fe1 60.3(2) .
C8 C9 C10 C6 -0.9(4) .
Fe1 C9 C10 C6 60.1(3) .
C8 C9 C10 Fe1 -61.0(2) .
Te1 C11 C12 C14 -92.0(3) .
Te1 C11 C12 C13 86.4(2) .
C14 C12 C13 C14 -0.7(4) 5_565
C11 C12 C13 C14 -179.1(2) 5_565
C13 C12 C14 C13 0.7(4) 5_565
C11 C12 C14 C13 179.1(2) 5_565
